data_7056715
loop_
_publ_author_name
'Jhulki, Samik'
'Mishra, Abhaya Kumar'
'Chow, Tahsin J.'
'Moorthy, J. Narasimha'

_publ_section_title
;
 Carbo[5]helicene versus planar phenanthrene as a scaffold for organic
 materials in OLEDs: electroluminescence of anthracene-functionalized
 emissive materials
;
_journal_name_full 'New J. Chem.'
_journal_paper_doi 10.1039/C7NJ02233F
_journal_year 2017
_chemical_formula_moiety '4(CHCl3), 1.0(C54 H34)'
_chemical_formula_sum 'C57 H37 Cl9'
_chemical_formula_weight 1040.99
_chemical_name_common Bis(phenylanthryl)phenanthrene
_chemical_name_systematic 3,6-bis(10-phenylanthracen-9-yl)phenanthrene
_space_group_crystal_system monoclinic
_space_group_IT_number 14
_space_group_name_Hall '-P 2yn'
_space_group_name_H-M_alt 'P 1 21/n 1'
_symmetry_space_group_name_Hall '-P 2yn'
_symmetry_space_group_name_H-M 'P 1 21/n 1'
_atom_sites_solution_hydrogens geom
_atom_sites_solution_primary dual
_audit_update_record
;
2017-09-12 deposited with the CCDC.
2017-10-26 downloaded from the CCDC.
;
_cell_angle_alpha 90
_cell_angle_beta 93.589(3)
_cell_angle_gamma 90
_cell_formula_units_Z 4
_cell_length_a 9.3256(14)
_cell_length_b 16.641(3)
_cell_length_c 31.414(5)
_cell_measurement_reflns_used 5255
_cell_measurement_temperature 100(2)
_cell_measurement_theta_max 28.303
_cell_measurement_theta_min 1.785
_cell_volume 4865.5(14)
_computing_molecular_graphics 'Olex2 (Dolomanov et al., 2009)'
_computing_publication_material 'Olex2 (Dolomanov et al., 2009)'
_computing_structure_refinement 'ShelXL (Sheldrick, 2015)'
_computing_structure_solution 'ShelXT (Sheldrick, 2015)'
_diffrn_ambient_temperature 100.15
_diffrn_measured_fraction_theta_full 0.998
_diffrn_measured_fraction_theta_max 0.938
_diffrn_measurement_device_type 'Bruker APEX-II CCD'
_diffrn_measurement_method '\f and \w scans'
_diffrn_radiation_type MoK\a
_diffrn_radiation_wavelength 0.71073
_diffrn_reflns_av_R_equivalents 0.1044
_diffrn_reflns_av_unetI/netI 0.1505
_diffrn_reflns_Laue_measured_fraction_full 0.998
_diffrn_reflns_Laue_measured_fraction_max 0.938
_diffrn_reflns_limit_h_max 12
_diffrn_reflns_limit_h_min -12
_diffrn_reflns_limit_k_max 21
_diffrn_reflns_limit_k_min -15
_diffrn_reflns_limit_l_max 41
_diffrn_reflns_limit_l_min -40
_diffrn_reflns_number 30267
_diffrn_reflns_point_group_measured_fraction_full 0.998
_diffrn_reflns_point_group_measured_fraction_max 0.938
_diffrn_reflns_theta_full 25.242
_diffrn_reflns_theta_max 28.303
_diffrn_reflns_theta_min 1.785
_diffrn_source 'sealed tube'
_exptl_absorpt_coefficient_mu 0.557
_exptl_absorpt_correction_type none
_exptl_crystal_colour colourless
_exptl_crystal_density_diffrn 1.421
_exptl_crystal_density_method 'not measured'
_exptl_crystal_description block
_exptl_crystal_F_000 2128
_exptl_crystal_size_max 0.23
_exptl_crystal_size_mid 0.18
_exptl_crystal_size_min 0.12
_refine_diff_density_max 0.788
_refine_diff_density_min -0.652
_refine_diff_density_rms 0.106
_refine_ls_extinction_method none
_refine_ls_goodness_of_fit_ref 1.032
_refine_ls_hydrogen_treatment constr
_refine_ls_matrix_type full
_refine_ls_number_parameters 595
_refine_ls_number_reflns 11358
_refine_ls_number_restraints 0
_refine_ls_restrained_S_all 1.032
_refine_ls_R_factor_all 0.1961
_refine_ls_R_factor_gt 0.0884
_refine_ls_shift/su_max 0.001
_refine_ls_shift/su_mean 0.000
_refine_ls_structure_factor_coef Fsqd
_refine_ls_weighting_details 'w=1/[\s^2^(Fo^2^)+(0.1000P)^2^] where P=(Fo^2^+2Fc^2^)/3'
_refine_ls_weighting_scheme calc
_refine_ls_wR_factor_gt 0.1860
_refine_ls_wR_factor_ref 0.2471
_reflns_Friedel_coverage 0.000
_reflns_number_gt 5255
_reflns_number_total 11358
_reflns_threshold_expression 'I > 2\s(I)'
_cod_data_source_file c7nj02233f2.cif
_cod_data_source_block 5deccm
_cod_original_cell_volume 4865.7(13)
_cod_database_code 7056715
_shelx_space_group_comment
;
The symmetry employed for this shelxl refinement is uniquely defined
by the following loop, which should always be used as a source of
symmetry information in preference to the above space-group names.
They are only intended as comments.
;
_olex2_refinement_description
;
1. Fixed Uiso
 At 1.2 times of:
  All C(H) groups
2.a Ternary CH refined with riding coordinates:
 C01S(H01S), C01T(H01T), C01U(H01U)
2.b Aromatic/amide H refined with riding coordinates:
 C00M(H00M), C00P(H00P), C00R(H00R), C00T(H00T), C00U(H00U), C00V(H00V),
 C00X(H00X), C00Y(H00Y), C00Z(H00Z), C011(H011), C012(H012), C013(H013),
 C016(H016), C017(H017), C018(H018), C019(H019), C01A(H01A), C01B(H01B),
 C01C(H01C), C01D(H01D), C01E(H01E), C01F(H01F), C01G(H01G), C01H(H01H),
 C01I(H01I), C01J(H01J), C01K(H01K), C01L(H01L), C01M(H01M), C01N(H01N),
 C01O(H01O), C01P(H01P), C01Q(H01Q), C01R(H01R)
;

loop_
_space_group_symop_operation_xyz
'x, y, z'
'-x+1/2, y+1/2, -z+1/2'
'-x, -y, -z'
'x-1/2, -y-1/2, z-1/2'

loop_
_atom_site_label
_atom_site_type_symbol
_atom_site_fract_x
_atom_site_fract_y
_atom_site_fract_z
_atom_site_U_iso_or_equiv
_atom_site_adp_type
_atom_site_occupancy
_atom_site_site_symmetry_order
_atom_site_calc_flag
_atom_site_refinement_flags_posn
Cl00 Cl -0.15521(16) 1.12567(10) 0.30125(5) 0.0416(4) Uani 1 1 d .
Cl1 Cl 0.13565(16) 1.09052(10) 0.33184(5) 0.0424(4) Uani 1 1 d .
Cl2 Cl -0.1080(2) 0.18430(10) 0.41334(5) 0.0476(5) Uani 1 1 d .
Cl3 Cl -0.25932(19) 0.12994(10) 0.48555(6) 0.0501(5) Uani 1 1 d .
Cl4 Cl 0.02649(19) 0.19659(12) 0.49801(6) 0.0599(5) Uani 1 1 d .
Cl5 Cl 0.0150(2) 1.01365(12) 0.25533(6) 0.0633(6) Uani 1 1 d .
Cl6 Cl 1.43394(18) 0.62704(14) 0.38063(6) 0.0665(6) Uani 1 1 d .
Cl7 Cl 1.1495(2) 0.69007(12) 0.38212(7) 0.0707(7) Uani 1 1 d .
Cl8 Cl 1.1878(2) 0.52257(12) 0.37191(7) 0.0721(6) Uani 1 1 d .
C00A C 0.8538(5) 0.5979(3) 0.29667(15) 0.0182(11) Uani 1 1 d .
C00B C 0.4940(5) 0.3680(3) 0.38280(16) 0.0204(11) Uani 1 1 d .
C00C C 0.4157(5) 0.3500(3) 0.41978(16) 0.0202(11) Uani 1 1 d .
C00D C 0.4030(5) 0.3368(3) 0.49941(16) 0.0213(11) Uani 1 1 d .
C00E C 0.7867(5) 0.8599(3) 0.35031(16) 0.0202(11) Uani 1 1 d .
C00F C 0.7253(5) 0.4108(3) 0.35095(15) 0.0190(11) Uani 1 1 d .
C00G C 0.5608(5) 0.9285(3) 0.36398(16) 0.0210(11) Uani 1 1 d .
C00H C 0.9527(5) 0.6171(3) 0.26546(16) 0.0209(11) Uani 1 1 d .
C00I C 0.6394(6) 0.3895(3) 0.38810(17) 0.0222(12) Uani 1 1 d .
C00J C 0.7114(6) 0.9215(3) 0.37128(16) 0.0220(12) Uani 1 1 d .
C00K C 0.4844(6) 0.3556(3) 0.46066(16) 0.0213(11) Uani 1 1 d .
C00L C 0.7920(5) 0.7398(3) 0.30163(16) 0.0216(12) Uani 1 1 d .
C00M C 0.4810(5) 0.7573(3) 0.28806(16) 0.0232(12) Uani 1 1 d .
H00M H 0.529315 0.714947 0.274580 0.028 Uiso 1 1 calc R
C00N C 0.6305(5) 0.3761(3) 0.46594(16) 0.0213(11) Uani 1 1 d .
C00O C 0.7117(5) 0.8055(3) 0.32271(16) 0.0201(11) Uani 1 1 d .
C00P C 0.8594(6) 0.4112(3) 0.43574(17) 0.0237(12) Uani 1 1 d .
H00P H 0.912981 0.421988 0.411647 0.028 Uiso 1 1 calc R
C00Q C 0.9136(5) 0.4541(3) 0.28871(16) 0.0216(11) Uani 1 1 d .
C00R C 0.8873(5) 0.7583(3) 0.26968(16) 0.0227(12) Uani 1 1 d .
H00R H 0.897105 0.812146 0.260264 0.027 Uiso 1 1 calc R
C00S C 0.7099(5) 0.3932(3) 0.42949(17) 0.0213(11) Uani 1 1 d .
C00T C 0.7988(5) 0.3516(3) 0.32914(17) 0.0230(12) Uani 1 1 d .
H00T H 0.784685 0.296414 0.335439 0.028 Uiso 1 1 calc R
C00U C 0.8909(6) 0.3730(3) 0.29882(16) 0.0229(12) Uani 1 1 d .
H00U H 0.940310 0.332343 0.284368 0.027 Uiso 1 1 calc R
C00V C 0.9656(5) 0.6979(3) 0.25236(16) 0.0227(12) Uani 1 1 d .
H00V H 1.029925 0.710794 0.231087 0.027 Uiso 1 1 calc R
C00W C 0.5626(5) 0.8113(3) 0.31594(16) 0.0221(12) Uani 1 1 d .
C00X C 0.3374(5) 0.7652(3) 0.28058(17) 0.0237(12) Uani 1 1 d .
H00X H 0.286418 0.728285 0.262209 0.028 Uiso 1 1 calc R
C00Y C 0.7774(5) 0.6614(3) 0.31443(16) 0.0210(11) Uani 1 1 d .
H00Y H 0.713569 0.649671 0.336000 0.025 Uiso 1 1 calc R
C00Z C 0.7060(6) 0.3799(3) 0.50732(17) 0.0247(12) Uani 1 1 d .
H00Z H 0.655591 0.369875 0.532142 0.030 Uiso 1 1 calc R
C010 C 0.8361(5) 0.5142(3) 0.30876(16) 0.0211(11) Uani 1 1 d .
C011 C 0.7428(5) 0.4904(3) 0.34028(16) 0.0227(12) Uani 1 1 d .
H011 H 0.690857 0.530386 0.354470 0.027 Uiso 1 1 calc R
C012 C 0.4101(6) 0.2603(3) 0.51743(18) 0.0272(13) Uani 1 1 d .
H012 H 0.468441 0.220345 0.505536 0.033 Uiso 1 1 calc R
C013 C 0.9381(6) 0.8521(3) 0.36075(17) 0.0240(12) Uani 1 1 d .
H013 H 0.990542 0.811900 0.346944 0.029 Uiso 1 1 calc R
C014 C 0.4837(6) 0.9946(3) 0.38580(17) 0.0231(12) Uani 1 1 d .
C015 C 0.4845(5) 0.8739(3) 0.33651(16) 0.0214(11) Uani 1 1 d .
C016 C 1.0347(5) 0.5550(3) 0.24775(16) 0.0248(12) Uani 1 1 d .
H016 H 1.104130 0.568433 0.228048 0.030 Uiso 1 1 calc R
C017 C 1.0162(6) 0.4770(3) 0.25832(16) 0.0242(12) Uani 1 1 d .
H017 H 1.071537 0.436706 0.245568 0.029 Uiso 1 1 calc R
C018 C 0.4986(6) 1.0737(3) 0.37309(18) 0.0273(13) Uani 1 1 d .
H018 H 0.557166 1.085953 0.350291 0.033 Uiso 1 1 calc R
C019 C 0.9263(6) 0.4134(3) 0.47507(17) 0.0261(12) Uani 1 1 d .
H019 H 1.025926 0.425447 0.478477 0.031 Uiso 1 1 calc R
C01A C 0.3348(5) 0.8803(3) 0.32724(17) 0.0229(12) Uani 1 1 d .
H01A H 0.283277 0.921846 0.340325 0.028 Uiso 1 1 calc R
C01B C 1.0083(6) 0.9007(3) 0.38983(18) 0.0278(13) Uani 1 1 d .
H01B H 1.108043 0.893149 0.396696 0.033 Uiso 1 1 calc R
C01C C 0.4290(6) 1.1351(3) 0.39324(18) 0.0306(13) Uani 1 1 d .
H01C H 0.439243 1.189133 0.384183 0.037 Uiso 1 1 calc R
C01D C 0.4231(6) 0.3587(3) 0.34167(17) 0.0269(12) Uani 1 1 d .
H01D H 0.474694 0.368565 0.317069 0.032 Uiso 1 1 calc R
C01E C 0.8475(6) 0.3975(3) 0.51125(17) 0.0269(12) Uani 1 1 d .
H01E H 0.895253 0.399347 0.538854 0.032 Uiso 1 1 calc R
C01F C 0.2491(6) 0.2996(3) 0.57045(18) 0.0288(13) Uani 1 1 d .
H01F H 0.196007 0.286624 0.594373 0.035 Uiso 1 1 calc R
C01G C 0.7905(6) 0.9724(3) 0.40123(17) 0.0243(12) Uani 1 1 d .
H01G H 0.741752 1.013821 0.415278 0.029 Uiso 1 1 calc R
C01H C 0.2830(6) 0.3359(3) 0.33683(18) 0.0311(13) Uani 1 1 d .
H01H H 0.237835 0.330459 0.309030 0.037 Uiso 1 1 calc R
C01I C 0.2619(6) 0.8285(3) 0.30003(17) 0.0261(13) Uani 1 1 d .
H01I H 0.161316 0.834546 0.294091 0.031 Uiso 1 1 calc R
C01J C 0.2683(6) 0.3271(3) 0.41262(17) 0.0254(12) Uani 1 1 d .
H01J H 0.214180 0.316592 0.436630 0.030 Uiso 1 1 calc R
C01K C 0.3187(6) 0.3942(3) 0.51819(17) 0.0262(12) Uani 1 1 d .
H01K H 0.313154 0.446939 0.506586 0.031 Uiso 1 1 calc R
C01L C 0.2031(6) 0.3199(3) 0.37345(17) 0.0281(13) Uani 1 1 d .
H01L H 0.104987 0.304369 0.370039 0.034 Uiso 1 1 calc R
C01M C 0.3292(6) 1.0390(4) 0.44010(18) 0.0314(14) Uani 1 1 d .
H01M H 0.272285 1.027338 0.463364 0.038 Uiso 1 1 calc R
C01N C 0.2426(6) 0.3761(3) 0.55349(18) 0.0294(13) Uani 1 1 d .
H01N H 0.186153 0.416240 0.565969 0.035 Uiso 1 1 calc R
C01O C 0.9339(6) 0.9623(3) 0.40986(18) 0.0282(13) Uani 1 1 d .
H01O H 0.984316 0.997054 0.429561 0.034 Uiso 1 1 calc R
C01P C 0.3332(6) 0.2417(3) 0.55246(18) 0.0310(14) Uani 1 1 d .
H01P H 0.338288 0.189072 0.564185 0.037 Uiso 1 1 calc R
C01Q C 0.3442(6) 1.1172(3) 0.42673(19) 0.0329(14) Uani 1 1 d .
H01Q H 0.296170 1.159191 0.440548 0.039 Uiso 1 1 calc R
C01R C 0.3976(6) 0.9772(3) 0.41951(18) 0.0304(13) Uani 1 1 d .
H01R H 0.385771 0.923100 0.428350 0.036 Uiso 1 1 calc R
C01S C -0.1365(6) 0.2003(4) 0.46752(18) 0.0325(14) Uani 1 1 d .
H01S H -0.178388 0.255234 0.470502 0.039 Uiso 1 1 calc R
C01T C -0.0212(6) 1.0514(4) 0.3061(2) 0.0374(15) Uani 1 1 d .
H01T H -0.056513 1.006288 0.323688 0.045 Uiso 1 1 calc R
C01U C 1.2569(6) 0.6173(4) 0.3599(2) 0.0406(16) Uani 1 1 d .
H01U H 1.253350 0.624466 0.328237 0.049 Uiso 1 1 calc R

loop_
_atom_site_aniso_label
_atom_site_aniso_U_11
_atom_site_aniso_U_22
_atom_site_aniso_U_33
_atom_site_aniso_U_23
_atom_site_aniso_U_13
_atom_site_aniso_U_12
Cl00 0.0336(8) 0.0557(11) 0.0353(9) 0.0055(7) 0.0004(7) 0.0127(7)
Cl1 0.0283(8) 0.0525(11) 0.0456(10) -0.0081(8) -0.0040(7) 0.0019(7)
Cl2 0.0764(13) 0.0335(9) 0.0340(9) 0.0003(7) 0.0126(8) -0.0077(8)
Cl3 0.0529(11) 0.0426(10) 0.0571(11) -0.0091(8) 0.0231(9) -0.0147(8)
Cl4 0.0431(10) 0.0785(14) 0.0562(12) 0.0041(10) -0.0118(8) 0.0043(9)
Cl5 0.0744(13) 0.0622(13) 0.0509(12) -0.0235(9) -0.0151(9) 0.0236(10)
Cl6 0.0324(10) 0.1219(19) 0.0456(11) 0.0040(11) 0.0063(8) -0.0060(10)
Cl7 0.0858(15) 0.0550(13) 0.0741(14) 0.0251(10) 0.0273(12) 0.0360(11)
Cl8 0.0901(16) 0.0552(13) 0.0700(15) -0.0113(10) -0.0040(12) -0.0223(11)
C00A 0.016(3) 0.021(3) 0.018(3) 0.002(2) 0.000(2) 0.000(2)
C00B 0.023(3) 0.015(3) 0.023(3) -0.003(2) 0.003(2) 0.003(2)
C00C 0.022(3) 0.016(3) 0.023(3) 0.002(2) 0.004(2) 0.001(2)
C00D 0.019(3) 0.025(3) 0.020(3) -0.002(2) 0.001(2) -0.001(2)
C00E 0.020(3) 0.019(3) 0.022(3) 0.004(2) 0.008(2) -0.002(2)
C00F 0.020(3) 0.023(3) 0.014(3) 0.002(2) 0.000(2) 0.003(2)
C00G 0.020(3) 0.020(3) 0.024(3) 0.002(2) 0.004(2) -0.002(2)
C00H 0.015(3) 0.028(3) 0.019(3) 0.000(2) 0.000(2) 0.001(2)
C00I 0.025(3) 0.018(3) 0.024(3) 0.002(2) 0.003(2) 0.003(2)
C00J 0.026(3) 0.021(3) 0.020(3) 0.005(2) 0.004(2) -0.002(2)
C00K 0.025(3) 0.016(3) 0.024(3) 0.001(2) 0.009(2) 0.000(2)
C00L 0.016(3) 0.025(3) 0.024(3) -0.002(2) 0.002(2) -0.003(2)
C00M 0.023(3) 0.025(3) 0.022(3) 0.001(2) 0.008(2) -0.004(2)
C00N 0.025(3) 0.021(3) 0.019(3) 0.000(2) 0.005(2) 0.001(2)
C00O 0.020(3) 0.018(3) 0.024(3) 0.002(2) 0.007(2) -0.002(2)
C00P 0.026(3) 0.020(3) 0.025(3) -0.001(2) 0.004(2) 0.000(2)
C00Q 0.020(3) 0.029(3) 0.015(3) 0.002(2) -0.001(2) -0.001(2)
C00R 0.021(3) 0.023(3) 0.024(3) 0.003(2) 0.003(2) -0.007(2)
C00S 0.023(3) 0.015(3) 0.026(3) 0.000(2) 0.003(2) 0.005(2)
C00T 0.020(3) 0.018(3) 0.032(3) 0.000(2) 0.005(2) 0.000(2)
C00U 0.027(3) 0.017(3) 0.024(3) -0.002(2) 0.003(2) 0.005(2)
C00V 0.019(3) 0.028(3) 0.022(3) 0.001(2) 0.004(2) -0.003(2)
C00W 0.025(3) 0.021(3) 0.021(3) 0.001(2) 0.005(2) -0.003(2)
C00X 0.022(3) 0.024(3) 0.026(3) -0.001(2) 0.003(2) -0.004(2)
C00Y 0.017(3) 0.026(3) 0.020(3) 0.002(2) 0.002(2) -0.002(2)
C00Z 0.027(3) 0.027(3) 0.020(3) -0.001(2) 0.003(2) 0.002(2)
C010 0.021(3) 0.026(3) 0.016(3) -0.003(2) 0.003(2) 0.000(2)
C011 0.023(3) 0.023(3) 0.022(3) 0.004(2) -0.001(2) -0.002(2)
C012 0.029(3) 0.021(3) 0.032(3) 0.003(2) 0.004(2) 0.002(2)
C013 0.025(3) 0.021(3) 0.027(3) 0.003(2) 0.004(2) -0.005(2)
C014 0.023(3) 0.021(3) 0.024(3) -0.006(2) -0.002(2) 0.005(2)
C015 0.021(3) 0.023(3) 0.021(3) -0.001(2) 0.006(2) -0.001(2)
C016 0.021(3) 0.035(3) 0.019(3) 0.005(2) 0.007(2) -0.002(2)
C017 0.023(3) 0.028(3) 0.021(3) -0.004(2) 0.000(2) 0.008(2)
C018 0.023(3) 0.032(3) 0.027(3) -0.001(2) 0.000(2) 0.001(2)
C019 0.027(3) 0.023(3) 0.028(3) -0.002(2) -0.002(2) 0.003(2)
C01A 0.024(3) 0.020(3) 0.026(3) 0.001(2) 0.007(2) 0.000(2)
C01B 0.017(3) 0.031(3) 0.035(3) 0.004(3) -0.002(2) 0.000(2)
C01C 0.036(3) 0.023(3) 0.033(3) 0.000(2) -0.003(3) 0.002(3)
C01D 0.032(3) 0.026(3) 0.023(3) 0.001(2) 0.002(2) 0.003(2)
C01E 0.032(3) 0.027(3) 0.021(3) 0.001(2) -0.003(2) 0.001(2)
C01F 0.023(3) 0.037(4) 0.027(3) -0.002(3) 0.004(2) -0.005(3)
C01G 0.027(3) 0.018(3) 0.027(3) -0.007(2) 0.003(2) -0.002(2)
C01H 0.034(3) 0.031(3) 0.028(3) -0.003(2) -0.004(3) -0.002(3)
C01I 0.017(3) 0.034(3) 0.028(3) 0.006(2) 0.006(2) -0.007(2)
C01J 0.025(3) 0.024(3) 0.027(3) 0.007(2) 0.000(2) 0.002(2)
C01K 0.028(3) 0.023(3) 0.028(3) 0.001(2) 0.004(2) 0.002(2)
C01L 0.018(3) 0.035(3) 0.031(3) -0.002(3) -0.001(2) 0.002(2)
C01M 0.030(3) 0.036(4) 0.029(3) -0.003(3) 0.007(3) 0.004(3)
C01N 0.032(3) 0.029(3) 0.027(3) -0.010(2) 0.003(2) 0.003(3)
C01O 0.027(3) 0.023(3) 0.035(3) -0.003(2) -0.001(2) -0.010(2)
C01P 0.043(4) 0.025(3) 0.025(3) 0.009(2) 0.002(3) -0.001(3)
C01Q 0.031(3) 0.027(3) 0.040(4) -0.005(3) 0.000(3) 0.007(3)
C01R 0.030(3) 0.027(3) 0.035(3) 0.002(3) 0.008(3) 0.000(3)
C01S 0.033(3) 0.028(3) 0.037(4) -0.006(3) 0.002(3) -0.003(3)
C01T 0.034(3) 0.035(4) 0.042(4) 0.002(3) -0.003(3) 0.005(3)
C01U 0.035(4) 0.048(4) 0.038(4) 0.005(3) -0.004(3) 0.006(3)

loop_
_atom_type_symbol
_atom_type_description
_atom_type_scat_dispersion_real
_atom_type_scat_dispersion_imag
_atom_type_scat_source
C C 0.0033 0.0016 'International Tables Vol C Tables 4.2.6.8 and 6.1.1.4'
H H 0.0000 0.0000 'International Tables Vol C Tables 4.2.6.8 and 6.1.1.4'
Cl Cl 0.1484 0.1585 'International Tables Vol C Tables 4.2.6.8 and 6.1.1.4'

loop_
_geom_angle_atom_site_label_1
_geom_angle_atom_site_label_2
_geom_angle_atom_site_label_3
_geom_angle
C00H C00A C010 118.9(4)
C00Y C00A C00H 118.0(5)
C00Y C00A C010 123.1(4)
C00I C00B C00C 119.5(5)
C00I C00B C01D 121.8(5)
C01D C00B C00C 118.6(5)
C00K C00C C00B 119.9(5)
C00K C00C C01J 122.8(5)
C01J C00C C00B 117.3(5)
C012 C00D C00K 120.3(5)
C01K C00D C00K 121.8(5)
C01K C00D C012 118.0(5)
C00J C00E C013 117.7(5)
C00O C00E C00J 120.4(5)
C00O C00E C013 121.7(5)
C00T C00F C00I 121.0(4)
C011 C00F C00I 119.6(4)
C011 C00F C00T 119.1(5)
C00J C00G C014 119.0(5)
C00J C00G C015 120.2(5)
C015 C00G C014 120.8(5)
C00V C00H C00A 119.0(5)
C00V C00H C016 121.4(5)
C016 C00H C00A 119.6(5)
C00B C00I C00F 121.9(5)
C00B C00I C00S 120.6(5)
C00S C00I C00F 117.6(5)
C00E C00J C01G 118.6(5)
C00G C00J C00E 119.8(5)
C00G C00J C01G 121.5(5)
C00C C00K C00D 120.1(5)
C00C C00K C00N 120.6(5)
C00N C00K C00D 119.3(5)
C00R C00L C00O 120.5(5)
C00Y C00L C00O 120.0(4)
C00Y C00L C00R 119.5(5)
C00W C00M H00M 119.2
C00X C00M H00M 119.2
C00X C00M C00W 121.7(5)
C00K C00N C00S 120.0(5)
C00K C00N C00Z 122.2(5)
C00S C00N C00Z 117.8(5)
C00E C00O C00L 119.8(4)
C00W C00O C00E 120.0(5)
C00W C00O C00L 120.2(5)
C00S C00P H00P 119.2
C019 C00P H00P 119.2
C019 C00P C00S 121.6(5)
C00U C00Q C017 121.2(5)
C010 C00Q C00U 119.5(5)
C010 C00Q C017 119.3(5)
C00L C00R H00R 120.2
C00V C00R C00L 119.7(5)
C00V C00R H00R 120.2
C00I C00S C00N 119.4(5)
C00I C00S C00P 121.8(5)
C00P C00S C00N 118.8(5)
C00F C00T H00T 119.9
C00U C00T C00F 120.3(5)
C00U C00T H00T 119.9
C00Q C00U H00U 119.4
C00T C00U C00Q 121.1(5)
C00T C00U H00U 119.4
C00H C00V H00V 119.2
C00R C00V C00H 121.6(5)
C00R C00V H00V 119.2
C00M C00W C015 117.4(5)
C00O C00W C00M 122.2(5)
C00O C00W C015 120.4(5)
C00M C00X H00X 119.7
C00M C00X C01I 120.6(5)
C01I C00X H00X 119.7
C00A C00Y H00Y 118.9
C00L C00Y C00A 122.3(5)
C00L C00Y H00Y 118.9
C00N C00Z H00Z 119.6
C01E C00Z C00N 120.8(5)
C01E C00Z H00Z 119.6
C00Q C010 C00A 119.6(4)
C00Q C010 C011 118.1(5)
C011 C010 C00A 122.3(4)
C00F C011 C010 121.7(5)
C00F C011 H011 119.1
C010 C011 H011 119.1
C00D C012 H012 119.6
C01P C012 C00D 120.8(5)
C01P C012 H012 119.6
C00E C013 H013 119.1
C01B C013 C00E 121.8(5)
C01B C013 H013 119.1
C018 C014 C00G 120.3(5)
C018 C014 C01R 119.2(5)
C01R C014 C00G 120.5(5)
C00G C015 C00W 119.2(5)
C01A C015 C00G 122.0(5)
C01A C015 C00W 118.7(5)
C00H C016 H016 119.3
C017 C016 C00H 121.5(5)
C017 C016 H016 119.3
C00Q C017 H017 119.5
C016 C017 C00Q 121.0(5)
C016 C017 H017 119.5
C014 C018 H018 119.6
C01C C018 C014 120.8(5)
C01C C018 H018 119.6
C00P C019 H019 120.1
C00P C019 C01E 119.8(5)
C01E C019 H019 120.1
C015 C01A H01A 119.0
C01I C01A C015 121.9(5)
C01I C01A H01A 119.0
C013 C01B H01B 119.9
C013 C01B C01O 120.2(5)
C01O C01B H01B 119.9
C018 C01C H01C 120.2
C018 C01C C01Q 119.6(5)
C01Q C01C H01C 120.2
C00B C01D H01D 119.3
C01H C01D C00B 121.4(5)
C01H C01D H01D 119.3
C00Z C01E C019 121.4(5)
C00Z C01E H01E 119.3
C019 C01E H01E 119.3
C01N C01F H01F 120.1
C01N C01F C01P 119.8(5)
C01P C01F H01F 120.1
C00J C01G H01G 119.4
C01O C01G C00J 121.2(5)
C01O C01G H01G 119.4
C01D C01H H01H 119.8
C01D C01H C01L 120.4(5)
C01L C01H H01H 119.8
C00X C01I H01I 120.2
C01A C01I C00X 119.7(5)
C01A C01I H01I 120.2
C00C C01J H01J 118.5
C01L C01J C00C 122.9(5)
C01L C01J H01J 118.5
C00D C01K H01K 119.3
C01N C01K C00D 121.4(5)
C01N C01K H01K 119.3
C01H C01L H01L 120.4
C01J C01L C01H 119.3(5)
C01J C01L H01L 120.4
C01Q C01M H01M 120.0
C01Q C01M C01R 119.9(5)
C01R C01M H01M 120.0
C01F C01N C01K 119.8(5)
C01F C01N H01N 120.1
C01K C01N H01N 120.1
C01B C01O H01O 119.8
C01G C01O C01B 120.5(5)
C01G C01O H01O 119.8
C012 C01P H01P 119.9
C01F C01P C012 120.2(5)
C01F C01P H01P 119.9
C01C C01Q H01Q 119.7
C01M C01Q C01C 120.5(5)
C01M C01Q H01Q 119.7
C014 C01R H01R 120.0
C01M C01R C014 120.0(5)
C01M C01R H01R 120.0
Cl2 C01S H01S 108.2
Cl3 C01S Cl2 110.6(3)
Cl3 C01S H01S 108.2
Cl4 C01S Cl2 110.3(3)
Cl4 C01S Cl3 111.2(3)
Cl4 C01S H01S 108.2
Cl00 C01T Cl5 110.3(3)
Cl00 C01T H01T 108.6
Cl1 C01T Cl00 110.4(3)
Cl1 C01T Cl5 110.3(3)
Cl1 C01T H01T 108.6
Cl5 C01T H01T 108.6
Cl6 C01U Cl7 109.9(4)
Cl6 C01U Cl8 110.8(3)
Cl6 C01U H01U 109.4
Cl7 C01U Cl8 108.1(3)
Cl7 C01U H01U 109.4
Cl8 C01U H01U 109.4

loop_
_geom_bond_atom_site_label_1
_geom_bond_atom_site_label_2
_geom_bond_distance
Cl00 C01T 1.757(6)
Cl1 C01T 1.751(6)
Cl2 C01S 1.759(6)
Cl3 C01S 1.757(6)
Cl4 C01S 1.747(6)
Cl5 C01T 1.767(6)
Cl6 C01U 1.744(6)
Cl7 C01U 1.745(6)
Cl8 C01U 1.753(7)
C00A C00H 1.424(7)
C00A C00Y 1.409(7)
C00A C010 1.457(7)
C00B C00C 1.442(7)
C00B C00I 1.402(7)
C00B C01D 1.423(7)
C00C C00K 1.402(7)
C00C C01J 1.430(7)
C00D C00K 1.507(7)
C00D C012 1.394(7)
C00D C01K 1.392(7)
C00E C00J 1.427(7)
C00E C00O 1.409(7)
C00E C013 1.435(7)
C00F C00I 1.499(7)
C00F C00T 1.403(7)
C00F C011 1.380(7)
C00G C00J 1.414(7)
C00G C014 1.502(7)
C00G C015 1.414(7)
C00H C00V 1.414(7)
C00H C016 1.420(7)
C00I C00S 1.421(7)
C00J C01G 1.435(7)
C00K C00N 1.405(7)
C00L C00O 1.502(7)
C00L C00R 1.415(7)
C00L C00Y 1.374(7)
C00M H00M 0.9500
C00M C00W 1.439(7)
C00M C00X 1.351(7)
C00N C00S 1.430(7)
C00N C00Z 1.440(7)
C00O C00W 1.397(7)
C00P H00P 0.9500
C00P C00S 1.428(7)
C00P C019 1.349(7)
C00Q C00U 1.406(7)
C00Q C010 1.405(7)
C00Q C017 1.444(7)
C00R H00R 0.9500
C00R C00V 1.374(7)
C00T H00T 0.9500
C00T C00U 1.369(7)
C00U H00U 0.9500
C00V H00V 0.9500
C00W C015 1.446(7)
C00X H00X 0.9500
C00X C01I 1.426(7)
C00Y H00Y 0.9500
C00Z H00Z 0.9500
C00Z C01E 1.350(7)
C010 C011 1.414(7)
C011 H011 0.9500
C012 H012 0.9500
C012 C01P 1.386(7)
C013 H013 0.9500
C013 C01B 1.357(7)
C014 C018 1.385(7)
C014 C01R 1.399(7)
C015 C01A 1.413(7)
C016 H016 0.9500
C016 C017 1.353(7)
C017 H017 0.9500
C018 H018 0.9500
C018 C01C 1.384(7)
C019 H019 0.9500
C019 C01E 1.416(7)
C01A H01A 0.9500
C01A C01I 1.365(7)
C01B H01B 0.9500
C01B C01O 1.408(7)
C01C H01C 0.9500
C01C C01Q 1.387(8)
C01D H01D 0.9500
C01D C01H 1.360(8)
C01E H01E 0.9500
C01F H01F 0.9500
C01F C01N 1.381(8)
C01F C01P 1.385(8)
C01G H01G 0.9500
C01G C01O 1.357(7)
C01H H01H 0.9500
C01H C01L 1.434(7)
C01I H01I 0.9500
C01J H01J 0.9500
C01J C01L 1.344(7)
C01K H01K 0.9500
C01K C01N 1.387(7)
C01L H01L 0.9500
C01M H01M 0.9500
C01M C01Q 1.377(8)
C01M C01R 1.391(8)
C01N H01N 0.9500
C01O H01O 0.9500
C01P H01P 0.9500
C01Q H01Q 0.9500
C01R H01R 0.9500
C01S H01S 1.0000
C01T H01T 1.0000
C01U H01U 1.0000
